data_4511197
loop_
_publ_author_name
'Gao, Yuan-Hao'
'Zhou, Wen'
'Li, Lin'
'Wu, Jie-Ying'
'Zhou, Hong-Ping'
'Yang, Jia-Xiang'
'Tian, Yu-Peng'

_publ_section_title
;
 Polymorphism in a Highly Conjugated Organic Compound: Strong
 Photoelectric Response
;
_journal_issue 1
_journal_name_full 'Crystal Growth &amp; Design'
_journal_page_first 253
_journal_page_last 257
_journal_paper_doi 10.1021/cg8004085
_journal_volume 9
_journal_year 2009
_chemical_formula_sum 'C41 H30 N4'
_chemical_formula_weight 578.69
_chemical_name_systematic ?
_space_group_IT_number 15
_symmetry_cell_setting monoclinic
_symmetry_space_group_name_Hall '-C 2yc'
_symmetry_space_group_name_H-M 'C 1 2/c 1'
_atom_sites_solution_hydrogens geom
_atom_sites_solution_primary direct
_atom_sites_solution_secondary difmap
_audit_creation_method SHELXL-97
_cell_angle_alpha 90.00
_cell_angle_beta 110.8350(10)
_cell_angle_gamma 90.00
_cell_formula_units_Z 8
_cell_length_a 28.9524(5)
_cell_length_b 9.6748(2)
_cell_length_c 23.3609(5)
_cell_measurement_reflns_used 3729
_cell_measurement_temperature 293(2)
_cell_measurement_theta_max 24.00
_cell_measurement_theta_min 2.24
_cell_volume 6115.7(2)
_computing_cell_refinement 'APEX2 Software Suite (Bruker,2005)'
_computing_data_collection 'APEX2 Software Suite (Bruker,2005)'
_computing_data_reduction 'APEX2 Software Suite (Bruker,2005)'
_computing_molecular_graphics 'SHELXTL (Bruker, 1997)'
_computing_publication_material 'WINGX (Farrugia,1999)'
_computing_structure_refinement 'SHELXL-97 (Sheldrick, 1997)'
_computing_structure_solution 'SIR97 (Altomare,1999)'
_diffrn_ambient_temperature 293(2)
_diffrn_measured_fraction_theta_full 0.995
_diffrn_measured_fraction_theta_max 0.995
_diffrn_measurement_device_type 'Bruker APEX2 CCD area-detector diffractometer'
_diffrn_measurement_method '\f and \w scans'
_diffrn_radiation_monochromator graphite
_diffrn_radiation_source 'fine-focus sealed tube'
_diffrn_radiation_type MoK\a
_diffrn_radiation_wavelength 0.71073
_diffrn_reflns_av_R_equivalents 0.0253
_diffrn_reflns_av_sigmaI/netI 0.0427
_diffrn_reflns_limit_h_max 38
_diffrn_reflns_limit_h_min -34
_diffrn_reflns_limit_k_max 12
_diffrn_reflns_limit_k_min -10
_diffrn_reflns_limit_l_max 15
_diffrn_reflns_limit_l_min -30
_diffrn_reflns_number 15602
_diffrn_reflns_theta_full 28.00
_diffrn_reflns_theta_max 28.00
_diffrn_reflns_theta_min 2.24
_diffrn_standards_decay_% 0
_diffrn_standards_interval_count 0
_diffrn_standards_interval_time 0
_diffrn_standards_number 0
_exptl_absorpt_coefficient_mu 0.074
_exptl_absorpt_correction_T_max 0.9816
_exptl_absorpt_correction_T_min 0.9694
_exptl_absorpt_correction_type multi-scan
_exptl_absorpt_process_details 'APEX2 Software Suite (Bruker,2005)'
_exptl_crystal_colour pale
_exptl_crystal_density_diffrn 1.257
_exptl_crystal_density_method 'not measured'
_exptl_crystal_description prism
_exptl_crystal_F_000 2432
_exptl_crystal_size_max 0.42
_exptl_crystal_size_mid 0.38
_exptl_crystal_size_min 0.25
_refine_diff_density_max 0.203
_refine_diff_density_min -0.236
_refine_diff_density_rms 0.038
_refine_ls_extinction_method none
_refine_ls_goodness_of_fit_ref 1.001
_refine_ls_hydrogen_treatment constr
_refine_ls_matrix_type full
_refine_ls_number_parameters 406
_refine_ls_number_reflns 7351
_refine_ls_number_restraints 0
_refine_ls_restrained_S_all 1.001
_refine_ls_R_factor_all 0.0990
_refine_ls_R_factor_gt 0.0510
_refine_ls_shift/su_max 0.001
_refine_ls_shift/su_mean 0.000
_refine_ls_structure_factor_coef Fsqd
_refine_ls_weighting_details 'calc w=1/[\s^2^(Fo^2^)+(0.0602P)^2^+1.0110P] where P=(Fo^2^+2Fc^2^)/3'
_refine_ls_weighting_scheme calc
_refine_ls_wR_factor_gt 0.1163
_refine_ls_wR_factor_ref 0.1372
_reflns_number_gt 4233
_reflns_number_total 7351
_reflns_threshold_expression >2sigma(I)
_cod_data_source_file cg8004085_si_001.cif
_cod_data_source_block tianyupeng462
_cod_original_sg_symbol_H-M C2/c
_cod_database_code 4511197

loop_
_symmetry_equiv_pos_as_xyz
'x, y, z'
'-x, y, -z+1/2'
'x+1/2, y+1/2, z'
'-x+1/2, y+1/2, -z+1/2'
'-x, -y, -z'
'x, -y, z-1/2'
'-x+1/2, -y+1/2, -z'
'x+1/2, -y+1/2, z-1/2'

loop_
_atom_site_label
_atom_site_type_symbol
_atom_site_fract_x
_atom_site_fract_y
_atom_site_fract_z
_atom_site_U_iso_or_equiv
_atom_site_adp_type
_atom_site_occupancy
_atom_site_symmetry_multiplicity
_atom_site_calc_flag
_atom_site_refinement_flags
N1 N 0.80245(5) 0.09927(15) 0.58544(6) 0.0533(4) Uani 1 1 d .
N2 N 0.42984(5) 0.16747(14) 0.89935(6) 0.0497(3) Uani 1 1 d .
C21 C 0.62123(6) 0.10468(16) 0.77677(7) 0.0461(4) Uani 1 1 d .
C6 C 0.77764(6) 0.02817(18) 0.52946(8) 0.0500(4) Uani 1 1 d .
C31 C 0.47964(6) 0.26613(17) 0.84675(7) 0.0488(4) Uani 1 1 d .
H31 H 0.4867 0.3419 0.8268 0.059 Uiso 1 1 calc R
C30 C 0.44133(5) 0.27250(17) 0.86947(7) 0.0475(4) Uani 1 1 d .
C37 C 0.40968(6) 0.39768(18) 0.86057(8) 0.0518(4) Uani 1 1 d .
C24 C 0.54786(5) 0.13189(16) 0.82951(7) 0.0451(4) Uani 1 1 d .
C13 C 0.77693(5) 0.11543(16) 0.62702(7) 0.0468(4) Uani 1 1 d .
C7 C 0.85398(6) 0.12285(16) 0.60435(8) 0.0502(4) Uani 1 1 d .
C32 C 0.44347(6) -0.06290(18) 0.94089(7) 0.0495(4) Uani 1 1 d .
C19 C 0.68941(6) 0.17280(18) 0.73925(7) 0.0506(4) Uani 1 1 d .
H19 H 0.6929 0.2568 0.7597 0.061 Uiso 1 1 calc R
N3 N 0.42230(6) 0.50761(17) 0.83460(7) 0.0715(5) Uani 1 1 d .
C26 C 0.61243(6) 0.23106(17) 0.79943(8) 0.0519(4) Uani 1 1 d .
H26 H 0.6311 0.3078 0.7972 0.062 Uiso 1 1 calc R
C18 C 0.78115(6) 0.23461(17) 0.66136(8) 0.0522(4) Uani 1 1 d .
H18 H 0.8027 0.3043 0.6594 0.063 Uiso 1 1 calc R
C16 C 0.72067(6) 0.15000(16) 0.70277(7) 0.0468(4) Uani 1 1 d .
C25 C 0.57642(6) 0.24411(17) 0.82515(8) 0.0515(4) Uani 1 1 d .
H25 H 0.5712 0.3298 0.8398 0.062 Uiso 1 1 calc R
C20 C 0.65674(6) 0.08529(18) 0.74584(8) 0.0512(4) Uani 1 1 d .
H20 H 0.6562 -0.0013 0.7283 0.061 Uiso 1 1 calc R
C28 C 0.49503(6) 0.03712(17) 0.88480(7) 0.0484(4) Uani 1 1 d .
H28 H 0.5126 -0.0454 0.8906 0.058 Uiso 1 1 calc R
C17 C 0.75355(6) 0.25037(17) 0.69853(8) 0.0513(4) Uani 1 1 d .
H17 H 0.7571 0.3309 0.7215 0.062 Uiso 1 1 calc R
C27 C 0.50723(5) 0.14595(16) 0.85414(7) 0.0455(4) Uani 1 1 d .
C29 C 0.45668(5) 0.05132(17) 0.90686(7) 0.0469(4) Uani 1 1 d .
C23 C 0.55749(6) 0.00530(17) 0.80838(8) 0.0533(4) Uani 1 1 d .
H23 H 0.5396 -0.0722 0.8117 0.064 Uiso 1 1 calc R
N4 N 0.46950(5) -0.17952(16) 0.94707(7) 0.0622(4) Uani 1 1 d .
C15 C 0.71777(7) 0.02988(18) 0.66897(8) 0.0590(5) Uani 1 1 d .
H15 H 0.6966 -0.0404 0.6712 0.071 Uiso 1 1 calc R
C22 C 0.59319(6) -0.00727(17) 0.78247(8) 0.0542(4) Uani 1 1 d .
H22 H 0.5987 -0.0934 0.7684 0.065 Uiso 1 1 calc R
C12 C 0.88452(6) 0.10514(17) 0.66482(9) 0.0588(5) Uani 1 1 d .
H12 H 0.8711 0.0817 0.6942 0.071 Uiso 1 1 calc R
C8 C 0.87488(7) 0.16019(19) 0.56143(10) 0.0657(5) Uani 1 1 d .
H8 H 0.8548 0.1744 0.5208 0.079 Uiso 1 1 calc R
C38 C 0.36862(7) 0.3982(2) 0.87750(10) 0.0714(6) Uani 1 1 d .
H38 H 0.3610 0.3212 0.8963 0.086 Uiso 1 1 calc R
C1 C 0.79991(6) -0.08121(19) 0.51133(8) 0.0603(5) Uani 1 1 d .
H1 H 0.8316 -0.1085 0.5356 0.072 Uiso 1 1 calc R
C14 C 0.74547(7) 0.01248(17) 0.63240(9) 0.0584(5) Uani 1 1 d .
H14 H 0.7430 -0.0698 0.6109 0.070 Uiso 1 1 calc R
C33 C 0.40651(6) -0.0489(2) 0.96526(9) 0.0625(5) Uani 1 1 d .
H33 H 0.3887 0.0330 0.9603 0.075 Uiso 1 1 calc R
C5 C 0.73008(6) 0.0662(2) 0.49359(9) 0.0620(5) Uani 1 1 d .
H5 H 0.7147 0.1398 0.5052 0.074 Uiso 1 1 calc R
C36 C 0.39651(7) -0.1579(2) 0.99697(9) 0.0716(6) Uani 1 1 d .
H36 H 0.3720 -0.1501 1.0138 0.086 Uiso 1 1 calc R
C35 C 0.42278(7) -0.2771(2) 1.00340(9) 0.0697(5) Uani 1 1 d .
H35 H 0.4166 -0.3521 1.0245 0.084 Uiso 1 1 calc R
C2 C 0.77536(8) -0.1498(2) 0.45762(10) 0.0752(6) Uani 1 1 d .
H2 H 0.7909 -0.2220 0.4453 0.090 Uiso 1 1 calc R
C4 C 0.70548(7) -0.0063(2) 0.44002(9) 0.0741(6) Uani 1 1 d .
H4 H 0.6733 0.0178 0.4162 0.089 Uiso 1 1 calc R
C39 C 0.39355(9) 0.6190(2) 0.82575(10) 0.0869(7) Uani 1 1 d .
H39 H 0.4024 0.6967 0.8086 0.104 Uiso 1 1 calc R
C34 C 0.45862(7) -0.2833(2) 0.97784(10) 0.0708(5) Uani 1 1 d .
H34 H 0.4765 -0.3650 0.9822 0.085 Uiso 1 1 calc R
C3 C 0.72842(9) -0.1133(3) 0.42210(10) 0.0797(6) Uani 1 1 d .
H3 H 0.7120 -0.1606 0.3859 0.096 Uiso 1 1 calc R
C9 C 0.92552(8) 0.1762(2) 0.57910(13) 0.0819(7) Uani 1 1 d .
H9 H 0.9393 0.2012 0.5502 0.098 Uiso 1 1 calc R
C10 C 0.95561(8) 0.1555(2) 0.63900(15) 0.0913(8) Uani 1 1 d .
H10 H 0.9897 0.1640 0.6506 0.110 Uiso 1 1 calc R
C41 C 0.33914(8) 0.5137(3) 0.86637(12) 0.0920(7) Uani 1 1 d .
H41 H 0.3108 0.5151 0.8765 0.110 Uiso 1 1 calc R
C40 C 0.35195(9) 0.6264(3) 0.84026(11) 0.0883(7) Uani 1 1 d .
H40 H 0.3328 0.7063 0.8326 0.106 Uiso 1 1 calc R
C11 C 0.93468(7) 0.1222(2) 0.68128(12) 0.0800(6) Uani 1 1 d .
H11 H 0.9549 0.1109 0.7221 0.096 Uiso 1 1 calc R

loop_
_atom_site_aniso_label
_atom_site_aniso_U_11
_atom_site_aniso_U_22
_atom_site_aniso_U_33
_atom_site_aniso_U_23
_atom_site_aniso_U_13
_atom_site_aniso_U_12
N1 0.0409(7) 0.0707(9) 0.0536(9) -0.0156(7) 0.0233(7) -0.0090(6)
N2 0.0406(7) 0.0599(9) 0.0488(8) -0.0011(7) 0.0160(6) 0.0008(6)
C21 0.0441(8) 0.0513(10) 0.0451(9) 0.0070(8) 0.0186(7) 0.0066(7)
C6 0.0437(9) 0.0632(11) 0.0480(10) -0.0016(8) 0.0226(8) -0.0091(8)
C31 0.0479(9) 0.0512(10) 0.0491(10) 0.0021(8) 0.0192(8) 0.0023(7)
C30 0.0409(8) 0.0557(10) 0.0433(9) -0.0034(8) 0.0117(7) 0.0023(7)
C37 0.0466(9) 0.0581(11) 0.0458(10) -0.0065(8) 0.0104(8) 0.0067(8)
C24 0.0421(8) 0.0475(9) 0.0482(10) 0.0058(8) 0.0191(8) 0.0057(7)
C13 0.0418(8) 0.0538(10) 0.0486(10) -0.0039(8) 0.0205(8) -0.0011(7)
C7 0.0415(9) 0.0448(9) 0.0692(12) -0.0112(8) 0.0255(9) -0.0041(7)
C32 0.0420(9) 0.0595(11) 0.0468(10) -0.0019(8) 0.0154(8) -0.0066(8)
C19 0.0502(9) 0.0580(10) 0.0460(10) -0.0030(8) 0.0200(8) 0.0016(8)
N3 0.0829(11) 0.0651(11) 0.0709(11) 0.0137(9) 0.0329(10) 0.0253(9)
C26 0.0527(10) 0.0487(10) 0.0606(11) 0.0042(8) 0.0279(9) -0.0009(8)
C18 0.0471(9) 0.0539(10) 0.0597(11) -0.0067(8) 0.0240(9) -0.0097(8)
C16 0.0455(9) 0.0529(10) 0.0447(9) 0.0008(8) 0.0192(8) 0.0009(7)
C25 0.0549(10) 0.0460(10) 0.0602(11) -0.0007(8) 0.0283(9) 0.0022(8)
C20 0.0517(9) 0.0542(10) 0.0525(10) 0.0035(8) 0.0246(8) 0.0068(8)
C28 0.0444(9) 0.0489(9) 0.0535(10) 0.0016(8) 0.0194(8) 0.0031(7)
C17 0.0507(9) 0.0528(10) 0.0544(10) -0.0104(8) 0.0235(8) -0.0041(8)
C27 0.0413(8) 0.0493(10) 0.0468(10) -0.0002(8) 0.0167(7) 0.0014(7)
C29 0.0396(8) 0.0547(10) 0.0460(10) -0.0015(8) 0.0147(7) -0.0015(7)
C23 0.0520(10) 0.0482(10) 0.0657(12) 0.0031(9) 0.0284(9) -0.0006(8)
N4 0.0608(9) 0.0588(9) 0.0747(11) 0.0088(8) 0.0335(9) -0.0002(7)
C15 0.0692(11) 0.0530(11) 0.0674(12) -0.0058(9) 0.0397(10) -0.0148(9)
C22 0.0587(10) 0.0453(9) 0.0674(12) -0.0013(8) 0.0333(9) 0.0038(8)
C12 0.0503(10) 0.0479(10) 0.0735(13) -0.0065(9) 0.0161(9) 0.0023(8)
C8 0.0584(11) 0.0668(12) 0.0842(14) -0.0094(10) 0.0403(11) -0.0093(9)
C38 0.0597(11) 0.0701(13) 0.0910(15) -0.0135(11) 0.0350(11) 0.0070(10)
C1 0.0513(10) 0.0740(12) 0.0587(12) -0.0158(10) 0.0234(9) -0.0075(9)
C14 0.0713(12) 0.0489(10) 0.0672(12) -0.0130(9) 0.0395(10) -0.0102(9)
C33 0.0554(10) 0.0711(12) 0.0684(13) -0.0004(10) 0.0311(10) -0.0045(9)
C5 0.0506(10) 0.0713(12) 0.0628(12) 0.0079(10) 0.0187(9) -0.0017(9)
C36 0.0646(12) 0.0887(15) 0.0729(14) -0.0006(12) 0.0385(11) -0.0152(11)
C35 0.0718(13) 0.0738(14) 0.0670(13) 0.0055(11) 0.0290(11) -0.0208(11)
C2 0.0728(14) 0.0892(15) 0.0693(14) -0.0235(12) 0.0321(12) -0.0175(11)
C4 0.0572(12) 0.0995(17) 0.0548(13) 0.0177(12) 0.0066(10) -0.0159(12)
C39 0.1119(18) 0.0730(15) 0.0781(16) 0.0133(12) 0.0366(14) 0.0347(13)
C34 0.0724(13) 0.0613(12) 0.0825(15) 0.0116(11) 0.0323(12) -0.0027(10)
C3 0.0850(16) 0.1025(18) 0.0518(12) -0.0126(12) 0.0246(12) -0.0311(13)
C9 0.0634(13) 0.0684(13) 0.135(2) -0.0243(14) 0.0616(16) -0.0163(11)
C10 0.0406(11) 0.0731(14) 0.158(3) -0.0333(16) 0.0327(15) -0.0083(10)
C41 0.0649(13) 0.0895(17) 0.125(2) -0.0307(16) 0.0372(14) 0.0157(12)
C40 0.0859(16) 0.0807(17) 0.0856(17) -0.0115(13) 0.0149(13) 0.0392(13)
C11 0.0484(11) 0.0650(13) 0.1098(19) -0.0187(12) 0.0075(12) 0.0029(9)

loop_
_atom_type_symbol
_atom_type_description
_atom_type_scat_dispersion_real
_atom_type_scat_dispersion_imag
_atom_type_scat_source
C C 0.0033 0.0016 'International Tables Vol C Tables 4.2.6.8 and 6.1.1.4'
H H 0.0000 0.0000 'International Tables Vol C Tables 4.2.6.8 and 6.1.1.4'
N N 0.0061 0.0033 'International Tables Vol C Tables 4.2.6.8 and 6.1.1.4'

loop_
_geom_angle_atom_site_label_1
_geom_angle_atom_site_label_2
_geom_angle_atom_site_label_3
_geom_angle
C7 N1 C13 120.98(14)
C7 N1 C6 119.69(12)
C13 N1 C6 117.70(12)
C30 N2 C29 117.61(12)
C22 C21 C26 117.18(13)
C22 C21 C20 118.99(15)
C26 C21 C20 123.79(14)
C1 C6 C5 119.39(17)
C1 C6 N1 120.87(16)
C5 C6 N1 119.71(16)
C27 C31 C30 119.48(15)
C27 C31 H31 120.3
C30 C31 H31 120.3
N2 C30 C31 123.00(14)
N2 C30 C37 115.79(13)
C31 C30 C37 121.20(15)
N3 C37 C38 121.93(16)
N3 C37 C30 117.14(14)
C38 C37 C30 120.92(17)
C23 C24 C25 117.64(13)
C23 C24 C27 120.37(14)
C25 C24 C27 121.97(14)
C18 C13 C14 118.12(14)
C18 C13 N1 121.78(14)
C14 C13 N1 120.06(14)
C12 C7 C8 118.93(16)
C12 C7 N1 121.20(15)
C8 C7 N1 119.83(17)
N4 C32 C33 121.75(16)
N4 C32 C29 116.26(13)
C33 C32 C29 121.99(16)
C20 C19 C16 126.09(16)
C20 C19 H19 117.0
C16 C19 H19 117.0
C39 N3 C37 117.21(17)
C25 C26 C21 120.94(15)
C25 C26 H26 119.5
C21 C26 H26 119.5
C17 C18 C13 120.29(15)
C17 C18 H18 119.9
C13 C18 H18 119.9
C17 C16 C15 116.66(14)
C17 C16 C19 121.19(15)
C15 C16 C19 122.11(14)
C26 C25 C24 121.40(15)
C26 C25 H25 119.3
C24 C25 H25 119.3
C19 C20 C21 129.37(16)
C19 C20 H20 115.3
C21 C20 H20 115.3
C29 C28 C27 120.05(15)
C29 C28 H28 120.0
C27 C28 H28 120.0
C18 C17 C16 122.16(15)
C18 C17 H17 118.9
C16 C17 H17 118.9
C31 C27 C28 117.35(13)
C31 C27 C24 121.89(14)
C28 C27 C24 120.76(14)
N2 C29 C28 122.50(15)
N2 C29 C32 116.39(13)
C28 C29 C32 121.11(15)
C22 C23 C24 120.84(15)
C22 C23 H23 119.6
C24 C23 H23 119.6
C32 N4 C34 117.45(15)
C14 C15 C16 121.64(15)
C14 C15 H15 119.2
C16 C15 H15 119.2
C23 C22 C21 121.97(15)
C23 C22 H22 119.0
C21 C22 H22 119.0
C11 C12 C7 119.90(19)
C11 C12 H12 120.1
C7 C12 H12 120.1
C9 C8 C7 120.1(2)
C9 C8 H8 120.0
C7 C8 H8 120.0
C41 C38 C37 119.3(2)
C41 C38 H38 120.3
C37 C38 H38 120.3
C2 C1 C6 120.27(19)
C2 C1 H1 119.9
C6 C1 H1 119.9
C15 C14 C13 121.08(16)
C15 C14 H14 119.5
C13 C14 H14 119.5
C36 C33 C32 119.15(18)
C36 C33 H33 120.4
C32 C33 H33 120.4
C6 C5 C4 119.47(19)
C6 C5 H5 120.3
C4 C5 H5 120.3
C35 C36 C33 119.49(17)
C35 C36 H36 120.3
C33 C36 H36 120.3
C36 C35 C34 118.02(18)
C36 C35 H35 121.0
C34 C35 H35 121.0
C3 C2 C1 120.7(2)
C3 C2 H2 119.6
C1 C2 H2 119.6
C3 C4 C5 120.43(19)
C3 C4 H4 119.8
C5 C4 H4 119.8
N3 C39 C40 124.2(2)
N3 C39 H39 117.9
C40 C39 H39 117.9
N4 C34 C35 124.14(19)
N4 C34 H34 117.9
C35 C34 H34 117.9
C2 C3 C4 119.7(2)
C2 C3 H3 120.1
C4 C3 H3 120.1
C10 C9 C8 120.5(2)
C10 C9 H9 119.7
C8 C9 H9 119.7
C11 C10 C9 119.09(19)
C11 C10 H10 120.5
C9 C10 H10 120.5
C40 C41 C38 119.1(2)
C40 C41 H41 120.5
C38 C41 H41 120.5
C41 C40 C39 118.3(2)
C41 C40 H40 120.9
C39 C40 H40 120.9
C10 C11 C12 121.5(2)
C10 C11 H11 119.3
C12 C11 H11 119.3

loop_
_geom_bond_atom_site_label_1
_geom_bond_atom_site_label_2
_geom_bond_distance
N1 C7 1.4157(19)
N1 C13 1.4226(18)
N1 C6 1.425(2)
N2 C30 1.340(2)
N2 C29 1.3419(19)
C21 C22 1.388(2)
C21 C26 1.391(2)
C21 C20 1.464(2)
C6 C1 1.382(2)
C6 C5 1.383(2)
C31 C27 1.386(2)
C31 C30 1.391(2)
C31 H31 0.9300
C30 C37 1.488(2)
C37 N3 1.338(2)
C37 C38 1.380(2)
C24 C23 1.385(2)
C24 C25 1.390(2)
C24 C27 1.4880(19)
C13 C18 1.385(2)
C13 C14 1.385(2)
C7 C12 1.385(2)
C7 C8 1.391(2)
C32 N4 1.336(2)
C32 C33 1.386(2)
C32 C29 1.488(2)
C19 C20 1.319(2)
C19 C16 1.464(2)
C19 H19 0.9300
N3 C39 1.333(2)
C26 C25 1.382(2)
C26 H26 0.9300
C18 C17 1.382(2)
C18 H18 0.9300
C16 C17 1.388(2)
C16 C15 1.391(2)
C25 H25 0.9300
C20 H20 0.9300
C28 C29 1.387(2)
C28 C27 1.388(2)
C28 H28 0.9300
C17 H17 0.9300
C23 C22 1.377(2)
C23 H23 0.9300
N4 C34 1.336(2)
C15 C14 1.374(2)
C15 H15 0.9300
C22 H22 0.9300
C12 C11 1.374(3)
C12 H12 0.9300
C8 C9 1.383(3)
C8 H8 0.9300
C38 C41 1.374(3)
C38 H38 0.9300
C1 C2 1.373(3)
C1 H1 0.9300
C14 H14 0.9300
C33 C36 1.377(3)
C33 H33 0.9300
C5 C4 1.390(3)
C5 H5 0.9300
C36 C35 1.359(3)
C36 H36 0.9300
C35 C34 1.370(3)
C35 H35 0.9300
C2 C3 1.363(3)
C2 H2 0.9300
C4 C3 1.373(3)
C4 H4 0.9300
C39 C40 1.364(3)
C39 H39 0.9300
C34 H34 0.9300
C3 H3 0.9300
C9 C10 1.375(3)
C9 H9 0.9300
C10 C11 1.368(3)
C10 H10 0.9300
C41 C40 1.363(3)
C41 H41 0.9300
C40 H40 0.9300
C11 H11 0.9300

loop_
_geom_torsion_atom_site_label_1
_geom_torsion_atom_site_label_2
_geom_torsion_atom_site_label_3
_geom_torsion_atom_site_label_4
_geom_torsion
C7 N1 C6 C1 37.7(2)
C13 N1 C6 C1 -127.92(16)
C7 N1 C6 C5 -144.23(16)
C13 N1 C6 C5 50.2(2)
C29 N2 C30 C31 -0.5(2)
C29 N2 C30 C37 178.26(14)
C27 C31 C30 N2 0.9(2)
C27 C31 C30 C37 -177.80(15)
N2 C30 C37 N3 175.58(15)
C31 C30 C37 N3 -5.6(2)
N2 C30 C37 C38 -5.6(2)
C31 C30 C37 C38 173.17(17)
C7 N1 C13 C18 51.7(2)
C6 N1 C13 C18 -142.91(16)
C7 N1 C13 C14 -130.68(17)
C6 N1 C13 C14 34.7(2)
C13 N1 C7 C12 27.4(2)
C6 N1 C7 C12 -137.77(16)
C13 N1 C7 C8 -154.72(16)
C6 N1 C7 C8 40.1(2)
C38 C37 N3 C39 0.2(3)
C30 C37 N3 C39 178.99(17)
C22 C21 C26 C25 -1.5(2)
C20 C21 C26 C25 176.35(16)
C14 C13 C18 C17 -1.6(3)
N1 C13 C18 C17 176.06(16)
C20 C19 C16 C17 179.29(17)
C20 C19 C16 C15 1.7(3)
C21 C26 C25 C24 0.2(3)
C23 C24 C25 C26 1.4(3)
C27 C24 C25 C26 -176.79(15)
C16 C19 C20 C21 -173.99(16)
C22 C21 C20 C19 -174.43(18)
C26 C21 C20 C19 7.8(3)
C13 C18 C17 C16 -0.5(3)
C15 C16 C17 C18 1.8(3)
C19 C16 C17 C18 -175.88(16)
C30 C31 C27 C28 -0.5(2)
C30 C31 C27 C24 178.51(15)
C29 C28 C27 C31 -0.2(2)
C29 C28 C27 C24 -179.25(15)
C23 C24 C27 C31 -146.39(16)
C25 C24 C27 C31 31.8(2)
C23 C24 C27 C28 32.6(2)
C25 C24 C27 C28 -149.27(16)
C30 N2 C29 C28 -0.3(2)
C30 N2 C29 C32 179.27(14)
C27 C28 C29 N2 0.6(3)
C27 C28 C29 C32 -178.87(15)
N4 C32 C29 N2 178.51(14)
C33 C32 C29 N2 -2.0(2)
N4 C32 C29 C28 -1.9(2)
C33 C32 C29 C28 177.56(16)
C25 C24 C23 C22 -1.8(3)
C27 C24 C23 C22 176.45(16)
C33 C32 N4 C34 0.0(3)
C29 C32 N4 C34 179.51(16)
C17 C16 C15 C14 -1.1(3)
C19 C16 C15 C14 176.62(17)
C24 C23 C22 C21 0.5(3)
C26 C21 C22 C23 1.1(3)
C20 C21 C22 C23 -176.82(15)
C8 C7 C12 C11 -1.1(2)
N1 C7 C12 C11 176.82(15)
C12 C7 C8 C9 1.4(3)
N1 C7 C8 C9 -176.59(16)
N3 C37 C38 C41 1.3(3)
C30 C37 C38 C41 -177.41(18)
C5 C6 C1 C2 1.2(3)
N1 C6 C1 C2 179.26(16)
C16 C15 C14 C13 -1.0(3)
C18 C13 C14 C15 2.4(3)
N1 C13 C14 C15 -175.34(16)
N4 C32 C33 C36 0.3(3)
C29 C32 C33 C36 -179.14(16)
C1 C6 C5 C4 0.1(2)
N1 C6 C5 C4 -177.96(15)
C32 C33 C36 C35 -0.4(3)
C33 C36 C35 C34 0.2(3)
C6 C1 C2 C3 -1.4(3)
C6 C5 C4 C3 -1.2(3)
C37 N3 C39 C40 -1.4(3)
C32 N4 C34 C35 -0.3(3)
C36 C35 C34 N4 0.2(3)
C1 C2 C3 C4 0.3(3)
C5 C4 C3 C2 1.0(3)
C7 C8 C9 C10 0.0(3)
C8 C9 C10 C11 -1.7(3)
C37 C38 C41 C40 -1.7(3)
C38 C41 C40 C39 0.6(4)
N3 C39 C40 C41 1.0(4)
C9 C10 C11 C12 1.9(3)
C7 C12 C11 C10 -0.6(3)
